data_1552017
loop_
_publ_author_name
'Agnes Dewaele'
'Nicholas Worth'
'Chris J. Pickard'
'Richard J. Needs'
'Sakura Pascarelli'
'Olivier Mathon'
'Mohamed Mezouar'
'Tetsuo Irifune'

_publ_section_title
;
 Synthesis and stability of xenon oxides Xe2O5 and Xe3O2 under pressure
;
_journal_name_full 'Nature Chemistry'
_journal_page_first 784
_journal_page_last 790
_journal_paper_doi 10.1038/nchem.2528
_journal_volume 8
_journal_year 2016
_chemical_formula_sum 'O2 Xe'
_chemical_formula_weight 163.29
_space_group_IT_number 62
_space_group_name_Hall '-P 2ac 2n'
_space_group_name_H-M_alt 'P n m a'
_symmetry_cell_setting orthorhombic
_symmetry_Int_Tables_number 62
_symmetry_space_group_name_Hall '-P 2ac 2n'
_symmetry_space_group_name_H-M 'P n m a'
_cell_angle_alpha 90
_cell_angle_beta 90
_cell_angle_gamma 90
_cell_formula_units_Z 4
_cell_length_a 3.56140
_cell_length_b 5.79870
_cell_length_c 4.40540
_cell_volume 90.978
_cod_data_source_file nchem.2528-s5.cif
_cod_data_source_block XeO2-Pnma-200GPa
_cod_depositor_comments
;
The following automatic conversions were performed:

data item '_symmetry_cell_setting' value 'Orthorhombic' was changed
to 'orthorhombic' in accordance with the built-in table derived from
the CIF Core dictionary named 'cif_core.dic' version 2.4.5 last
updated on 2014-11-21.

Automatic conversion script
Id: cif_fix_values 6909 2019-04-08 15:41:33Z antanas 
;
_cod_original_cell_volume 90.98
_cod_database_code 1552017

loop_
_symmetry_equiv_pos_site_id
_symmetry_equiv_pos_as_xyz
1 x,y,z
2 1/2-x,-y,1/2+z
3 1/2+x,1/2-y,1/2-z
4 -x,1/2+y,-z
5 -x,-y,-z
6 1/2+x,y,1/2-z
7 1/2-x,1/2+y,1/2+z
8 x,1/2-y,z

loop_
_atom_site_label
_atom_site_type_symbol
_atom_site_fract_x
_atom_site_fract_y
_atom_site_fract_z
_atom_site_U_iso_or_equiv
_atom_site_adp_type
_atom_site_occupancy
Xe Xe 0.80360 0.25000 -0.03489 0.00000 Uiso 1.00
O O 0.25667 0.07268 0.09150 0.00000 Uiso 1.00

loop_
_geom_angle_atom_site_label_1
_geom_angle_atom_site_label_2
_geom_angle_atom_site_label_3
_geom_angle
_geom_angle_site_symmetry_1
_geom_angle_site_symmetry_2
_geom_angle_site_symmetry_3
O Xe O 113.09 . . 1_655
Xe Xe O 65.89 3_454 . .
Xe Xe O 45.90 3_455 . .
Xe Xe O 139.97 3_554 . .
Xe Xe O 107.23 3_555 . .
O Xe O 85.94 . . 3_555
O Xe O 112.40 . . 4_655
O Xe O 59.31 . . 5_655
O Xe O 60.58 . . 6_555
O Xe O 53.82 . . 8_555
O Xe O 149.24 . . 8_655
Xe Xe O 139.30 3_454 . 1_655
Xe Xe O 103.92 3_455 . 1_655
Xe Xe O 69.46 3_554 . 1_655
Xe Xe O 45.86 3_555 . 1_655
O Xe O 93.11 1_655 . 3_555
O Xe O 129.52 1_655 . 4_655
O Xe O 67.66 1_655 . 5_655
O Xe O 64.84 1_655 . 6_555
O Xe O 149.24 1_655 . 8_555
O Xe O 62.13 1_655 . 8_655
Xe Xe Xe 101.43 3_454 . 3_455
Xe Xe Xe 86.43 3_454 . 3_554
Xe Xe Xe 172.14 3_454 . 3_555
Xe Xe O 126.25 3_454 . 3_555
Xe Xe O 80.04 3_454 . 4_655
Xe Xe O 80.04 3_454 . 5_655
Xe Xe O 126.25 3_454 . 6_555
Xe Xe O 65.89 3_454 . 8_555
Xe Xe O 139.30 3_454 . 8_655
Xe Xe Xe 172.14 3_455 . 3_554
Xe Xe Xe 70.70 3_455 . 3_555
Xe Xe O 40.24 3_455 . 3_555
Xe Xe O 92.39 3_455 . 4_655
Xe Xe O 92.39 3_455 . 5_655
Xe Xe O 40.24 3_455 . 6_555
Xe Xe O 45.90 3_455 . 8_555
Xe Xe O 103.92 3_455 . 8_655
Xe Xe Xe 101.43 3_554 . 3_555
Xe Xe O 134.01 3_554 . 3_555
Xe Xe O 88.95 3_554 . 4_655
Xe Xe O 88.95 3_554 . 5_655
Xe Xe O 134.01 3_554 . 6_555
Xe Xe O 139.97 3_554 . 8_555
Xe Xe O 69.46 3_554 . 8_655
Xe Xe O 47.47 3_555 . 3_555
Xe Xe O 99.93 3_555 . 4_655
Xe Xe O 99.93 3_555 . 5_655
Xe Xe O 47.47 3_555 . 6_555
Xe Xe O 107.23 3_555 . 8_555
Xe Xe O 45.86 3_555 . 8_655
O Xe O 69.50 3_555 . 4_655
O Xe O 124.39 3_555 . 5_655
O Xe O 55.35 3_555 . 6_555
O Xe O 60.58 3_555 . 8_555
O Xe O 64.84 3_555 . 8_655
O Xe O 160.05 4_655 . 5_655
O Xe O 124.39 4_655 . 6_555
O Xe O 59.31 4_655 . 8_555
O Xe O 67.66 4_655 . 8_655
O Xe O 69.50 5_655 . 6_555
O Xe O 112.40 5_655 . 8_555
O Xe O 129.52 5_655 . 8_655
O Xe O 85.94 6_555 . 8_555
O Xe O 93.11 6_555 . 8_655
O Xe O 113.09 8_555 . 8_655
Xe O Xe 113.09 . . 1_455
Xe O Xe 86.63 . . 3_455
Xe O Xe 120.69 . . 4_645
Xe O Xe 93.90 1_455 . 3_455
Xe O Xe 112.34 1_455 . 4_645
Xe O Xe 125.58 3_455 . 4_645

loop_
_geom_bond_atom_site_label_1
_geom_bond_atom_site_label_2
_geom_bond_distance
_geom_bond_site_symmetry_1
_geom_bond_site_symmetry_2
Xe O 2.2719 . .
Xe O 1.9927 . 1_655
Xe Xe 2.6006 . 3_454
Xe Xe 3.0776 . 3_455
Xe Xe 2.6006 . 3_554
Xe Xe 3.0776 . 3_555
Xe O 2.2137 . 3_555
Xe O 1.8998 . 4_655
Xe O 1.8998 . 5_655
Xe O 2.2137 . 6_555
Xe O 2.2719 . 8_555
Xe O 1.9927 . 8_655
